data_7240661
loop_
_publ_author_name
'Kornyakov, Ilya V.'
'Tyumentseva, Olga S.'
'Gurzhiy, Vladislav V.'
'Krivovichev, Sergey V.'

_publ_section_title
;
 Dimensional Evolution in Hydrated K+-bearing Uranyl Sulfates: From
 2D-sheet to 3D-framework
;
_journal_name_full CrystEngComm
_journal_paper_doi 10.1039/D0CE00673D
_journal_year 2020
_chemical_formula_moiety 'H4 K2 O18 S3 U2'
_chemical_formula_sum 'H4 K2 O18 S3 U2'
_chemical_formula_weight 942.47
_space_group_crystal_system monoclinic
_space_group_IT_number 14
_space_group_name_Hall '-P 2ybc'
_space_group_name_H-M_alt 'P 1 21/c 1'
_atom_sites_solution_hydrogens difmap
_atom_sites_solution_primary dual
_audit_creation_date 2019-10-30
_audit_creation_method
;
Olex2 1.2
(compiled 2018.05.29 svn.r3508 for OlexSys, GUI svn.r5506)
;
_audit_update_record
;
2020-04-13 deposited with the CCDC.	2020-06-08 downloaded from the CCDC.
;
_cell_angle_alpha 90
_cell_angle_beta 92.921(14)
_cell_angle_gamma 90
_cell_formula_units_Z 4
_cell_length_a 8.229(6)
_cell_length_b 14.862(10)
_cell_length_c 13.319(10)
_cell_measurement_reflns_used 3105
_cell_measurement_temperature 100(3)
_cell_measurement_theta_max 35.59
_cell_measurement_theta_min 2.74
_cell_volume 1627(2)
_computing_molecular_graphics 'Olex2 (Dolomanov et al., 2009)'
_computing_publication_material 'Olex2 (Dolomanov et al., 2009)'
_computing_structure_refinement 'ShelXL (Sheldrick, 2015)'
_computing_structure_solution 'ShelXT (Sheldrick, 2015)'
_diffrn_ambient_temperature 100(3)
_diffrn_measured_fraction_theta_full 1.000
_diffrn_measured_fraction_theta_max 1.000
_diffrn_measurement_device_type 'Bruker APEX-II CCD'
_diffrn_measurement_method '\f and \w scans'
_diffrn_radiation_monochromator graphite
_diffrn_radiation_type MoK\a
_diffrn_radiation_wavelength 0.71073
_diffrn_reflns_av_R_equivalents 0.0334
_diffrn_reflns_av_unetI/netI 0.0417
_diffrn_reflns_Laue_measured_fraction_full 1.000
_diffrn_reflns_Laue_measured_fraction_max 1.000
_diffrn_reflns_limit_h_max 10
_diffrn_reflns_limit_h_min -10
_diffrn_reflns_limit_k_max 19
_diffrn_reflns_limit_k_min -18
_diffrn_reflns_limit_l_max 12
_diffrn_reflns_limit_l_min -17
_diffrn_reflns_number 9109
_diffrn_reflns_point_group_measured_fraction_full 1.000
_diffrn_reflns_point_group_measured_fraction_max 1.000
_diffrn_reflns_theta_full 25.242
_diffrn_reflns_theta_max 27.490
_diffrn_reflns_theta_min 2.055
_diffrn_standards_number 0
_exptl_absorpt_coefficient_mu 20.871
_exptl_absorpt_correction_T_max 0.362
_exptl_absorpt_correction_T_min 0.201
_exptl_absorpt_correction_type multi-scan
_exptl_crystal_colour 'clear yellow'
_exptl_crystal_colour_lustre clear
_exptl_crystal_colour_primary yellow
_exptl_crystal_density_diffrn 3.848
_exptl_crystal_description block
_exptl_crystal_F_000 1672
_exptl_crystal_size_max 0.07
_exptl_crystal_size_mid 0.05
_exptl_crystal_size_min 0.01
_refine_diff_density_max 1.118
_refine_diff_density_min -0.981
_refine_diff_density_rms 0.229
_refine_ls_extinction_method none
_refine_ls_goodness_of_fit_ref 0.985
_refine_ls_hydrogen_treatment refall
_refine_ls_matrix_type full
_refine_ls_number_parameters 242
_refine_ls_number_reflns 3728
_refine_ls_number_restraints 7
_refine_ls_restrained_S_all 0.985
_refine_ls_R_factor_all 0.0354
_refine_ls_R_factor_gt 0.0238
_refine_ls_shift/su_max 0.001
_refine_ls_shift/su_mean 0.000
_refine_ls_structure_factor_coef Fsqd
_refine_ls_weighting_details 'w=1/[\s^2^(Fo^2^)+(0.0174P)^2^] where P=(Fo^2^+2Fc^2^)/3'
_refine_ls_weighting_scheme calc
_refine_ls_wR_factor_gt 0.0431
_refine_ls_wR_factor_ref 0.0458
_reflns_Friedel_coverage 0.000
_reflns_number_gt 3092
_reflns_number_total 3728
_reflns_threshold_expression 'I > 2\s(I)'
_cod_data_source_file d0ce00673d2.cif
_cod_data_source_block Compound_7
_cod_original_cell_volume 1626.8(19)
_cod_database_code 7240661
_shelxl_version_number 2014/6
_shelx_space_group_comment
;
The symmetry employed for this shelxl refinement is uniquely defined
by the following loop, which should always be used as a source of
symmetry information in preference to the above space-group names.
They are only intended as comments.
;
_shelx_estimated_absorpt_t_max 0.818
_shelx_estimated_absorpt_t_min 0.323
_olex2_refinement_description
;
1. Restrained distances
 O18W-H18B = O18W-H18A
 0.98 with sigma of 0.02
 H18B-H18A
 1.45 with sigma of 0.02
 H18A-H18B
 1.5 with sigma of 0.02
 O17W-H17A = O17W-H17B
 0.98 with sigma of 0.02
 H17A-H17B
 1.5 with sigma of 0.02
;
_olex2_submission_special_instructions 'No special instructions were received'

loop_
_space_group_symop_operation_xyz
'x, y, z'
'-x, y+1/2, -z+1/2'
'-x, -y, -z'
'x, -y-1/2, z-1/2'

loop_
_atom_site_label
_atom_site_type_symbol
_atom_site_fract_x
_atom_site_fract_y
_atom_site_fract_z
_atom_site_U_iso_or_equiv
_atom_site_adp_type
_atom_site_occupancy
_atom_site_site_symmetry_order
_atom_site_calc_flag
_atom_site_refinement_flags_posn
_atom_site_refinement_flags_adp
_atom_site_refinement_flags_occupancy
_atom_site_disorder_assembly
_atom_site_disorder_group
U1 U 0.66899(3) 0.50511(2) 0.82700(2) 0.00542(6) Uani 1 1 d . . . . .
U2 U 0.20814(3) 0.82655(2) 1.01778(2) 0.00489(6) Uani 1 1 d . . . . .
K1 K 0.70811(18) 0.62553(10) 0.39773(10) 0.0188(3) Uani 1 1 d . . . . .
K2 K 1.18811(18) 0.55769(9) 0.85507(11) 0.0170(3) Uani 1 1 d . . . . .
S1 S 0.51744(18) 0.65077(9) 1.01216(10) 0.0065(3) Uani 1 1 d . . . . .
S2 S 0.69435(18) 0.27739(9) 0.73867(10) 0.0056(3) Uani 1 1 d . . . . .
S3 S 0.94108(18) 0.51891(9) 0.63090(10) 0.0056(3) Uani 1 1 d . . . . .
O1 O 0.5289(5) 0.4983(3) 0.7220(3) 0.0090(8) Uani 1 1 d . . . . .
O2 O 0.8040(5) 0.5094(3) 0.9358(3) 0.0094(8) Uani 1 1 d . . . . .
O3 O 0.0297(5) 0.7632(3) 1.0303(3) 0.0088(9) Uani 1 1 d . . . . .
O4 O 0.3882(5) 0.8887(3) 1.0021(3) 0.0090(9) Uani 1 1 d . . . . .
O5 O 0.3566(5) 0.6928(3) 1.0241(3) 0.0094(9) Uani 1 1 d . . . . .
O6 O 0.5323(5) 0.5767(3) 1.0876(3) 0.0065(8) Uani 1 1 d . . . . .
O7 O 0.6509(5) 0.7131(3) 1.0256(3) 0.0137(9) Uani 1 1 d . . . . .
O8 O 0.5080(5) 0.6099(3) 0.9091(3) 0.0093(9) Uani 1 1 d . . . . .
O9 O 0.7622(5) 0.3588(3) 0.7906(3) 0.0085(8) Uani 1 1 d . . . . .
O10 O 0.5229(5) 0.2894(3) 0.7126(3) 0.0090(9) Uani 1 1 d . . . . .
O11 O 0.7204(5) 0.1985(3) 0.8061(3) 0.0086(9) Uani 1 1 d . . . . .
O12 O 0.7892(5) 0.2604(3) 0.6489(3) 0.0088(9) Uani 1 1 d . . . . .
O13 O 0.9135(5) 0.5193(2) 0.7412(3) 0.0064(8) Uani 1 1 d . . . . .
O14 O 0.9388(5) 0.4250(3) 0.5953(3) 0.0078(8) Uani 1 1 d . . . . .
O15 O 1.1096(5) 0.5527(3) 0.6203(3) 0.0089(9) Uani 1 1 d . . . . .
O16 O 0.8203(5) 0.5744(3) 0.5780(3) 0.0087(9) Uani 1 1 d . . . . .
O17W O 1.1494(6) 0.3736(3) 0.8004(4) 0.0177(10) Uani 1 1 d D . . . .
O18W O 0.7075(5) 0.6602(3) 0.7604(3) 0.0105(9) Uani 1 1 d D . . . .
H18A H 0.618(6) 0.702(4) 0.757(5) 0.04(2) Uiso 1 1 d D . . . .
H18B H 0.759(8) 0.675(5) 0.699(3) 0.05(3) Uiso 1 1 d D . . . .
H17A H 1.036(3) 0.358(5) 0.804(5) 0.03(2) Uiso 1 1 d D . . . .
H17B H 1.198(8) 0.335(5) 0.853(5) 0.08(4) Uiso 1 1 d D . . . .

loop_
_atom_site_aniso_label
_atom_site_aniso_U_11
_atom_site_aniso_U_22
_atom_site_aniso_U_33
_atom_site_aniso_U_23
_atom_site_aniso_U_13
_atom_site_aniso_U_12
U1 0.00548(11) 0.00496(10) 0.00592(9) -0.00013(8) 0.00123(7) 0.00062(9)
U2 0.00525(11) 0.00452(10) 0.00494(9) 0.00052(8) 0.00077(7) 0.00108(9)
K1 0.0176(8) 0.0273(8) 0.0111(6) 0.0004(6) -0.0018(6) 0.0116(7)
K2 0.0154(8) 0.0165(7) 0.0181(7) 0.0012(5) -0.0074(6) -0.0048(6)
S1 0.0089(8) 0.0037(6) 0.0071(6) 0.0003(5) 0.0012(5) 0.0015(6)
S2 0.0073(7) 0.0037(6) 0.0059(6) 0.0001(5) 0.0002(5) -0.0010(6)
S3 0.0054(7) 0.0056(6) 0.0060(6) 0.0007(5) 0.0011(5) -0.0011(6)
O1 0.009(2) 0.0072(19) 0.0107(19) 0.0008(16) 0.0001(16) 0.0020(18)
O2 0.008(2) 0.008(2) 0.013(2) -0.0011(16) 0.0026(16) -0.0027(18)
O3 0.009(2) 0.0060(19) 0.012(2) -0.0010(16) -0.0010(17) 0.0005(17)
O4 0.007(2) 0.012(2) 0.0079(19) -0.0001(16) -0.0002(16) -0.0012(18)
O5 0.013(2) 0.007(2) 0.0084(19) -0.0026(16) 0.0027(17) 0.0052(17)
O6 0.005(2) 0.0053(19) 0.009(2) 0.0026(15) 0.0014(16) 0.0027(16)
O7 0.012(2) 0.010(2) 0.018(2) 0.0032(17) -0.0042(18) -0.0075(19)
O8 0.014(2) 0.0061(19) 0.0076(19) -0.0017(16) -0.0016(17) 0.0035(18)
O9 0.011(2) 0.0053(19) 0.0092(19) -0.0028(16) 0.0001(17) -0.0004(17)
O10 0.007(2) 0.0055(19) 0.014(2) 0.0046(16) -0.0030(17) -0.0011(17)
O11 0.012(2) 0.0057(19) 0.0073(19) -0.0016(15) -0.0035(17) -0.0021(17)
O12 0.009(2) 0.010(2) 0.008(2) 0.0002(16) 0.0019(17) -0.0005(17)
O13 0.009(2) 0.0061(19) 0.0044(18) 0.0017(15) 0.0017(16) -0.0016(17)
O14 0.007(2) 0.009(2) 0.0069(19) -0.0028(16) -0.0004(16) -0.0011(17)
O15 0.005(2) 0.012(2) 0.010(2) -0.0004(16) 0.0029(16) -0.0045(18)
O16 0.006(2) 0.013(2) 0.0075(19) 0.0001(16) 0.0007(16) 0.0022(18)
O17W 0.016(3) 0.012(2) 0.025(3) 0.0044(19) -0.004(2) 0.000(2)
O18W 0.008(2) 0.009(2) 0.016(2) 0.0029(17) 0.0082(17) 0.0036(18)

loop_
_atom_type_symbol
_atom_type_description
_atom_type_scat_dispersion_real
_atom_type_scat_dispersion_imag
_atom_type_scat_source
H H 0.0000 0.0000 'International Tables Vol C Tables 4.2.6.8 and 6.1.1.4'
K K 0.2009 0.2494 'International Tables Vol C Tables 4.2.6.8 and 6.1.1.4'
O O 0.0106 0.0060 'International Tables Vol C Tables 4.2.6.8 and 6.1.1.4'
S S 0.1246 0.1234 'International Tables Vol C Tables 4.2.6.8 and 6.1.1.4'
U U -9.6767 9.6646 'International Tables Vol C Tables 4.2.6.8 and 6.1.1.4'

loop_
_geom_angle_atom_site_label_1
_geom_angle_atom_site_label_2
_geom_angle_atom_site_label_3
_geom_angle
_geom_angle_site_symmetry_1
_geom_angle_site_symmetry_3
_geom_angle_publ_flag
O1 U1 O2 177.55(19) . . ?
O1 U1 O6 84.69(17) . 3_667 ?
O1 U1 O8 92.64(17) . . ?
O1 U1 O9 89.42(16) . . ?
O1 U1 O13 99.14(17) . . ?
O1 U1 O18W 82.04(16) . . ?
O2 U1 O6 92.85(16) . 3_667 ?
O2 U1 O8 86.61(17) . . ?
O2 U1 O9 90.25(16) . . ?
O2 U1 O13 83.06(17) . . ?
O2 U1 O18W 99.84(16) . . ?
O6 U1 O18W 137.97(13) 3_667 . ?
O8 U1 O6 72.23(14) . 3_667 ?
O8 U1 O9 154.34(14) . . ?
O8 U1 O13 132.60(14) . . ?
O8 U1 O18W 68.78(14) . . ?
O9 U1 O6 82.52(14) . 3_667 ?
O9 U1 O13 72.00(13) . . ?
O9 U1 O18W 136.73(14) . . ?
O13 U1 O6 154.13(13) . 3_667 ?
O13 U1 O18W 67.73(13) . . ?
O3 U2 O4 178.46(18) . . ?
O3 U2 O5 88.78(17) . . ?
O3 U2 O11 89.36(16) . 3_667 ?
O3 U2 O12 85.18(16) . 2_656 ?
O3 U2 O14 89.39(17) . 2_656 ?
O3 U2 O15 92.18(16) . 4_476 ?
O4 U2 O5 90.52(17) . . ?
O4 U2 O11 91.78(16) . 3_667 ?
O4 U2 O12 93.28(16) . 2_656 ?
O4 U2 O14 90.33(17) . 2_656 ?
O4 U2 O15 89.20(16) . 4_476 ?
O5 U2 O11 74.48(13) . 3_667 ?
O5 U2 O12 70.06(14) . 2_656 ?
O5 U2 O14 142.53(13) . 2_656 ?
O5 U2 O15 143.27(14) . 4_476 ?
O11 U2 O12 144.20(14) 3_667 2_656 ?
O11 U2 O15 68.82(13) 3_667 4_476 ?
O14 U2 O11 142.91(13) 2_656 3_667 ?
O14 U2 O12 72.50(14) 2_656 2_656 ?
O14 U2 O15 74.20(14) 2_656 4_476 ?
O15 U2 O12 146.61(13) 4_476 2_656 ?
U2 K1 U2 133.94(5) 4_675 4_575 ?
U2 K1 K2 99.34(4) 4_675 3_766 ?
K2 K1 U2 125.06(4) 3_766 4_575 ?
S3 K1 U2 150.20(5) 3_766 4_575 ?
S3 K1 U2 53.12(5) 3_766 4_675 ?
S3 K1 K2 51.28(4) 3_766 3_766 ?
O1 K1 U2 147.63(9) 3_666 4_675 ?
O1 K1 U2 73.37(9) 3_666 4_575 ?
O1 K1 K2 51.75(9) 3_666 3_766 ?
O1 K1 S3 94.51(10) 3_666 3_766 ?
O4 K1 U2 131.29(9) 4_575 4_675 ?
O4 K1 U2 14.46(8) 4_575 4_575 ?
O4 K1 K2 120.45(9) 4_575 3_766 ?
O4 K1 S3 135.77(10) 4_575 3_766 ?
O4 K1 O1 69.77(12) 4_575 3_666 ?
O4 K1 O15 114.47(12) 4_575 3_766 ?
O7 K1 U2 60.18(9) 4_575 4_575 ?
O7 K1 U2 80.49(9) 4_575 4_675 ?
O7 K1 K2 164.47(10) 4_575 3_766 ?
O7 K1 S3 133.02(10) 4_575 3_766 ?
O7 K1 O1 131.44(13) 4_575 3_666 ?
O7 K1 O4 68.36(12) 4_575 4_575 ?
O7 K1 O14 111.33(12) 4_575 3_766 ?
O7 K1 O15 146.16(12) 4_575 3_766 ?
O10 K1 U2 138.82(10) 3_666 4_675 ?
O10 K1 U2 59.06(10) 3_666 4_575 ?
O10 K1 K2 91.86(10) 3_666 3_766 ?
O10 K1 S3 140.51(11) 3_666 3_766 ?
O10 K1 O1 65.22(12) 3_666 3_666 ?
O10 K1 O4 71.06(13) 3_666 4_575 ?
O10 K1 O7 78.73(13) 3_666 4_575 ?
O10 K1 O14 143.12(13) 3_666 3_766 ?
O10 K1 O15 135.00(13) 3_666 3_766 ?
O10 K1 O17W 78.99(14) 3_666 3_766 ?
O14 K1 U2 30.87(8) 3_766 4_675 ?
O14 K1 U2 157.15(9) 3_766 4_575 ?
O14 K1 K2 69.31(8) 3_766 3_766 ?
O14 K1 S3 23.24(8) 3_766 3_766 ?
O14 K1 O1 117.08(12) 3_766 3_666 ?
O14 K1 O4 145.80(12) 3_766 4_575 ?
O14 K1 O15 46.15(11) 3_766 3_766 ?
O15 K1 U2 128.27(9) 3_766 4_575 ?
O15 K1 U2 73.46(9) 3_766 4_675 ?
O15 K1 K2 45.29(8) 3_766 3_766 ?
O15 K1 S3 23.77(8) 3_766 3_766 ?
O15 K1 O1 75.00(12) 3_766 3_666 ?
O16 K1 U2 90.35(10) . 4_575 ?
O16 K1 U2 55.84(9) . 4_675 ?
O16 K1 K2 116.13(10) . 3_766 ?
O16 K1 S3 71.48(10) . 3_766 ?
O16 K1 O1 118.90(13) . 3_666 ?
O16 K1 O4 80.51(13) . 4_575 ?
O16 K1 O7 76.78(13) . 4_575 ?
O16 K1 O10 147.73(14) . 3_666 ?
O16 K1 O14 66.81(12) . 3_766 ?
O16 K1 O15 70.84(12) . 3_766 ?
O16 K1 O17W 132.86(14) . 3_766 ?
O17W K1 U2 136.40(10) 3_766 4_575 ?
O17W K1 U2 85.25(11) 3_766 4_675 ?
O17W K1 K2 38.98(9) 3_766 3_766 ?
O17W K1 S3 63.47(10) 3_766 3_766 ?
O17W K1 O1 78.95(13) 3_766 3_666 ?
O17W K1 O4 143.40(13) 3_766 4_575 ?
O17W K1 O7 126.05(13) 3_766 4_575 ?
O17W K1 O14 66.36(13) 3_766 3_766 ?
O17W K1 O15 73.37(12) 3_766 3_766 ?
S1 K2 S2 69.57(5) 1_655 2_756 ?
S3 K2 S1 157.48(5) . 1_655 ?
S3 K2 S2 90.45(5) . 2_756 ?
O2 K2 S1 66.65(9) 3_767 1_655 ?
O2 K2 S2 129.16(9) 3_767 2_756 ?
O2 K2 S3 135.85(10) 3_767 . ?
O2 K2 O5 64.54(11) 3_767 1_655 ?
O2 K2 O6 64.66(11) 3_767 3_767 ?
O2 K2 O11 151.71(12) 3_767 2_756 ?
O2 K2 O12 110.76(11) 3_767 2_756 ?
O2 K2 O15 156.60(12) 3_767 . ?
O5 K2 S1 24.15(7) 1_655 1_655 ?
O5 K2 S2 64.88(9) 1_655 2_756 ?
O5 K2 S3 151.33(9) 1_655 . ?
O6 K2 S1 65.19(9) 3_767 1_655 ?
O6 K2 S2 116.95(10) 3_767 2_756 ?
O6 K2 S3 118.92(9) 3_767 . ?
O6 K2 O5 86.72(11) 3_767 1_655 ?
O6 K2 O11 113.46(12) 3_767 2_756 ?
O6 K2 O15 109.82(11) 3_767 . ?
O8 K2 S1 22.86(8) 1_655 1_655 ?
O8 K2 S2 65.02(9) 1_655 2_756 ?
O8 K2 S3 138.27(10) 1_655 . ?
O8 K2 O2 82.88(12) 1_655 3_767 ?
O8 K2 O5 45.07(11) 1_655 1_655 ?
O8 K2 O6 56.07(12) 1_655 3_767 ?
O8 K2 O11 74.58(12) 1_655 2_756 ?
O8 K2 O12 70.74(12) 1_655 2_756 ?
O8 K2 O15 113.73(12) 1_655 . ?
O8 K2 O17W 115.05(14) 1_655 . ?
O11 K2 S1 86.62(9) 2_756 1_655 ?
O11 K2 S2 23.77(7) 2_756 2_756 ?
O11 K2 S3 71.34(9) 2_756 . ?
O11 K2 O5 87.30(12) 2_756 1_655 ?
O11 K2 O15 51.62(11) 2_756 . ?
O12 K2 S1 65.35(9) 2_756 1_655 ?
O12 K2 S2 23.38(8) 2_756 2_756 ?
O12 K2 S3 100.33(9) 2_756 . ?
O12 K2 O5 51.35(11) 2_756 1_655 ?
O12 K2 O6 126.80(12) 2_756 3_767 ?
O12 K2 O11 45.62(11) 2_756 2_756 ?
O12 K2 O15 90.89(11) 2_756 . ?
O13 K2 S1 168.94(10) . 1_655 ?
O13 K2 S2 102.99(9) . 2_756 ?
O13 K2 S3 22.78(8) . . ?
O13 K2 O2 115.65(13) . 3_767 ?
O13 K2 O5 145.52(12) . 1_655 ?
O13 K2 O6 125.84(12) . 3_767 ?
O13 K2 O8 160.91(13) . 1_655 ?
O13 K2 O11 88.87(12) . 2_756 ?
O13 K2 O12 104.49(12) . 2_756 ?
O13 K2 O15 47.23(11) . . ?
O13 K2 O17W 64.92(13) . . ?
O15 K2 S1 133.71(9) . 1_655 ?
O15 K2 S2 74.12(8) . 2_756 ?
O15 K2 S3 24.58(8) . . ?
O15 K2 O5 138.86(11) . 1_655 ?
O17W K2 S1 125.96(11) . 1_655 ?
O17W K2 S2 143.35(11) . 2_756 ?
O17W K2 S3 65.13(10) . . ?
O17W K2 O2 85.04(13) . 3_767 ?
O17W K2 O5 143.53(13) . 1_655 ?
O17W K2 O6 61.14(13) . 3_767 ?
O17W K2 O11 119.84(13) . 2_756 ?
O17W K2 O12 164.04(13) . 2_756 ?
O17W K2 O15 73.15(12) . . ?
O5 S1 O6 106.4(2) . . ?
O5 S1 O8 105.4(2) . . ?
O6 S1 O8 108.4(2) . . ?
O7 S1 O5 113.3(3) . . ?
O7 S1 O6 110.8(3) . . ?
O7 S1 O8 112.2(3) . . ?
O10 S2 O9 110.4(2) . . ?
O10 S2 O11 110.6(2) . . ?
O10 S2 O12 112.0(2) . . ?
O11 S2 O9 108.8(2) . . ?
O12 S2 O9 108.2(2) . . ?
O12 S2 O11 106.7(2) . . ?
O14 S3 O13 108.6(2) . . ?
O14 S3 O15 106.6(2) . . ?
O15 S3 O13 106.3(2) . . ?
O16 S3 O13 110.0(2) . . ?
O16 S3 O14 112.7(2) . . ?
O16 S3 O15 112.5(2) . . ?
U1 O1 K1 144.74(19) . 3_666 ?
U1 O2 K2 137.50(19) . 3_767 ?
U2 O4 K1 140.05(19) . 4_576 ?
U2 O5 K2 107.16(15) . 1_455 ?
S1 O5 U2 145.6(2) . . ?
S1 O5 K2 90.98(17) . 1_455 ?
U1 O6 K2 94.51(13) 3_667 3_767 ?
S1 O6 U1 131.4(2) . 3_667 ?
S1 O6 K2 132.3(2) . 3_767 ?
S1 O7 K1 125.9(2) . 4_576 ?
U1 O8 K2 103.95(15) . 1_455 ?
S1 O8 U1 133.7(2) . . ?
S1 O8 K2 110.6(2) . 1_455 ?
S2 O9 U1 136.5(2) . . ?
S2 O10 K1 148.4(2) . 3_666 ?
U2 O11 K2 120.59(15) 3_667 2_746 ?
S2 O11 U2 136.8(2) . 3_667 ?
S2 O11 K2 98.41(19) . 2_746 ?
U2 O12 K2 112.62(14) 2_646 2_746 ?
S2 O12 U2 134.2(2) . 2_646 ?
S2 O12 K2 102.70(19) . 2_746 ?
U1 O13 K2 116.85(15) . . ?
S3 O13 U1 130.2(2) . . ?
S3 O13 K2 112.6(2) . . ?
U2 O14 K1 108.97(14) 2_646 3_766 ?
S3 O14 U2 141.5(2) . 2_646 ?
S3 O14 K1 103.4(2) . 3_766 ?
U2 O15 K1 114.70(15) 4_675 3_766 ?
U2 O15 K2 118.92(14) 4_675 . ?
K1 O15 K2 91.23(11) 3_766 . ?
S3 O15 U2 130.1(2) . 4_675 ?
S3 O15 K1 100.24(19) . 3_766 ?
S3 O15 K2 93.37(18) . . ?
S3 O16 K1 143.8(2) . . ?
K2 O17W K1 100.42(14) . 3_766 ?

loop_
_geom_bond_atom_site_label_1
_geom_bond_atom_site_label_2
_geom_bond_distance
_geom_bond_site_symmetry_2
_geom_bond_publ_flag
U1 O1 1.769(4) . ?
U1 O2 1.781(4) . ?
U1 O6 2.389(4) 3_667 ?
U1 O8 2.350(4) . ?
U1 O9 2.364(4) . ?
U1 O13 2.373(4) . ?
U1 O18W 2.495(4) . ?
U2 O3 1.760(4) . ?
U2 O4 1.767(4) . ?
U2 O5 2.333(4) . ?
U2 O11 2.418(4) 3_667 ?
U2 O12 2.429(4) 2_656 ?
U2 O14 2.385(4) 2_656 ?
U2 O15 2.420(4) 4_476 ?
K1 U2 4.396(3) 4_675 ?
K1 U2 4.546(3) 4_575 ?
K1 K2 4.447(3) 3_766 ?
K1 S3 3.633(3) 3_766 ?
K1 O1 3.068(4) 3_666 ?
K1 O4 3.047(5) 4_575 ?
K1 O7 2.992(4) 4_575 ?
K1 O10 2.662(4) 3_666 ?
K1 O14 2.998(5) 3_766 ?
K1 O15 3.060(4) 3_766 ?
K1 O16 2.639(4) . ?
K1 O17W 2.942(5) 3_766 ?
K2 S1 3.614(3) 1_655 ?
K2 S2 3.644(3) 2_756 ?
K2 S3 3.572(3) . ?
K2 O2 2.956(5) 3_767 ?
K2 O5 3.272(4) 1_655 ?
K2 O6 3.112(4) 3_767 ?
K2 O8 2.803(5) 1_655 ?
K2 O11 3.118(4) 2_756 ?
K2 O12 3.019(5) 2_756 ?
K2 O13 2.717(4) . ?
K2 O15 3.161(5) . ?
K2 O17W 2.844(5) . ?
S1 O5 1.479(4) . ?
S1 O6 1.492(4) . ?
S1 O7 1.441(4) . ?
S1 O8 1.499(4) . ?
S2 O9 1.488(4) . ?
S2 O10 1.447(4) . ?
S2 O11 1.485(4) . ?
S2 O12 1.483(4) . ?
S3 O13 1.498(4) . ?
S3 O14 1.473(4) . ?
S3 O15 1.488(4) . ?
S3 O16 1.447(4) . ?
O1 K1 3.068(4) 3_666 ?
O2 K2 2.956(5) 3_767 ?
O4 K1 3.047(5) 4_576 ?
O5 K2 3.272(4) 1_455 ?
O6 U1 2.389(4) 3_667 ?
O6 K2 3.112(4) 3_767 ?
O7 K1 2.992(4) 4_576 ?
O8 K2 2.803(5) 1_455 ?
O10 K1 2.662(4) 3_666 ?
O11 U2 2.418(4) 3_667 ?
O11 K2 3.118(4) 2_746 ?
O12 U2 2.429(4) 2_646 ?
O12 K2 3.019(5) 2_746 ?
O14 U2 2.385(4) 2_646 ?
O14 K1 2.998(5) 3_766 ?
O15 U2 2.420(4) 4_675 ?
O15 K1 3.060(4) 3_766 ?
O17W K1 2.942(5) 3_766 ?
